data_7118086
loop_
_publ_author_name
'Xin-Xing Wu'
'Yi Shen'
'Wen-Long Chen'
'Si Chen'
'Peng-Fei Xu'
'Yong-Min Liang'

_publ_section_title
;
 Palladium-catalyzed dearomative cyclization by a norbornene-mediated
 sequence: a route to spiroindolenine derivatives
;
_journal_name_full Chem.Commun.
_journal_page_first 16798
_journal_paper_doi 10.1039/C5cc07411H
_journal_volume 51
_journal_year 2015
_chemical_formula_moiety 'C18 H17 N'
_chemical_formula_sum 'C18 H17 N'
_chemical_formula_weight 247.33
_chemical_name_systematic
;
 ? 
;
_space_group_crystal_system monoclinic
_space_group_IT_number 14
_space_group_name_Hall '-P 2ybc'
_space_group_name_H-M_alt 'P 1 21/c 1'
_symmetry_space_group_name_Hall '-P 2ybc'
_symmetry_space_group_name_H-M 'P 1 21/c 1'
_atom_sites_solution_hydrogens geom
_atom_sites_solution_primary direct
_atom_sites_solution_secondary difmap
_audit_creation_date 2015-07-17
_audit_creation_method
;
Olex2 1.2
(compiled 2015.01.26 svn.r3150 for OlexSys, GUI svn.r4998)
;
_audit_update_record
;
2015-08-20 deposited with the CCDC.
2015-09-22 downloaded from the CCDC.
;
_cell_angle_alpha 90.00
_cell_angle_beta 113.794(12)
_cell_angle_gamma 90.00
_cell_formula_units_Z 4
_cell_length_a 7.7592(8)
_cell_length_b 21.8617(17)
_cell_length_c 8.2702(8)
_cell_measurement_reflns_used 1976
_cell_measurement_temperature 294.76(10)
_cell_measurement_theta_max 69.8140
_cell_measurement_theta_min 8.9680
_cell_volume 1283.6(2)
_computing_cell_refinement
;
CrysAlisPro, Agilent Technologies,
Version 1.171.37.33 (release 27-03-2014 CrysAlis171 .NET)
(compiled Mar 27 2014,17:12:48)
;
_computing_data_collection
;
CrysAlisPro, Agilent Technologies,
Version 1.171.37.33 (release 27-03-2014 CrysAlis171 .NET)
(compiled Mar 27 2014,17:12:48)
;
_computing_data_reduction
;
CrysAlisPro, Agilent Technologies,
Version 1.171.37.33 (release 27-03-2014 CrysAlis171 .NET)
(compiled Mar 27 2014,17:12:48)
;
_computing_molecular_graphics 'Olex2 (Dolomanov et al., 2009)'
_computing_publication_material 'Olex2 (Dolomanov et al., 2009)'
_computing_structure_refinement 'ShelXL (Sheldrick, 2008)'
_computing_structure_solution 'ShelXS (Sheldrick, 2008)'
_diffrn_ambient_environment air
_diffrn_ambient_temperature 294.76(10)
_diffrn_detector 'CCD plate'
_diffrn_detector_area_resol_mean 16.0733
_diffrn_detector_type Eos
_diffrn_measured_fraction_theta_full 0.959
_diffrn_measured_fraction_theta_max 0.959
_diffrn_measurement_details
;
  1 omega   51.00   93.00   1.0000    1.0000
omega____ theta____ kappa____ phi______ frames
    -      108.0000  -38.0000   60.0000 42

  2 omega   44.00   71.00   1.0000    1.0000
omega____ theta____ kappa____ phi______ frames
    -      108.0000  -25.0000   30.0000 27

  3 omega   38.00   93.00   1.0000    1.0000
omega____ theta____ kappa____ phi______ frames
    -      108.0000  -50.0000   30.0000 55

  4 omega   35.00   93.00   1.0000    1.0000
omega____ theta____ kappa____ phi______ frames
    -      108.0000  -25.0000  150.0000 58

  5 omega    7.00   33.00   1.0000    1.0000
omega____ theta____ kappa____ phi______ frames
    -       54.0000  -57.0000  120.0000 26

  6 omega  -14.00   17.00   1.0000    1.0000
omega____ theta____ kappa____ phi______ frames
    -        0.0000  -57.0000   30.0000 31

  7 omega  108.00  178.00   1.0000    1.0000
omega____ theta____ kappa____ phi______ frames
    -      108.0000   38.0000  -60.0000 70

  8 omega   87.00  167.00   1.0000    1.0000
omega____ theta____ kappa____ phi______ frames
    -      108.0000   50.0000  -30.0000 80

  9 omega   58.00  123.00   1.0000    1.0000
omega____ theta____ kappa____ phi______ frames
    -       54.0000   57.0000  -60.0000 65

 10 omega   44.00   91.00   1.0000    1.0000
omega____ theta____ kappa____ phi______ frames
    -      108.0000  -38.0000 -150.0000 47

 11 omega   36.00  114.00   1.0000    1.0000
omega____ theta____ kappa____ phi______ frames
    -      108.0000 -111.0000 -150.0000 78

 12 omega   23.00   94.00   1.0000    1.0000
omega____ theta____ kappa____ phi______ frames
    -       54.0000 -125.0000 -180.0000 71

 13 omega   10.00   67.00   1.0000    1.0000
omega____ theta____ kappa____ phi______ frames
    -        0.0000   57.0000 -180.0000 57

 14 omega   34.00   82.00   1.0000    1.0000
omega____ theta____ kappa____ phi______ frames
    -       54.0000   57.0000  -90.0000 48

 15 omega   10.00   35.00   1.0000    1.0000
omega____ theta____ kappa____ phi______ frames
    -       54.0000   19.0000   90.0000 25
;
_diffrn_measurement_device 'four-circle diffractometer'
_diffrn_measurement_device_type 'SuperNova, Dual, Cu at zero, Eos'
_diffrn_measurement_method '\w scans'
_diffrn_orient_matrix_UB_11 -0.2075830000
_diffrn_orient_matrix_UB_12 -0.0053223000
_diffrn_orient_matrix_UB_13 -0.1310031000
_diffrn_orient_matrix_UB_21 -0.0571555000
_diffrn_orient_matrix_UB_22 0.0441527000
_diffrn_orient_matrix_UB_23 0.1150859000
_diffrn_orient_matrix_UB_31 0.0260917000
_diffrn_orient_matrix_UB_32 0.0547030000
_diffrn_orient_matrix_UB_33 -0.1052873000
_diffrn_radiation_monochromator mirror
_diffrn_radiation_probe x-ray
_diffrn_radiation_type CuK\a
_diffrn_radiation_wavelength 1.54184
_diffrn_reflns_av_R_equivalents 0.0200
_diffrn_reflns_av_unetI/netI 0.0283
_diffrn_reflns_limit_h_max 9
_diffrn_reflns_limit_h_min -7
_diffrn_reflns_limit_k_max 26
_diffrn_reflns_limit_k_min -14
_diffrn_reflns_limit_l_max 9
_diffrn_reflns_limit_l_min -10
_diffrn_reflns_number 4261
_diffrn_reflns_theta_full 69.94
_diffrn_reflns_theta_max 69.94
_diffrn_reflns_theta_min 4.04
_diffrn_source 'sealed X-ray tube'
_diffrn_source_type 'SuperNova (Cu) X-ray Source'
_exptl_absorpt_coefficient_mu 0.562
_exptl_absorpt_correction_T_max 1.00000
_exptl_absorpt_correction_T_min 0.95796
_exptl_absorpt_correction_type multi-scan
_exptl_absorpt_process_details
;
CrysAlisPro, Agilent Technologies,
Version 1.171.37.33 (release 27-03-2014 CrysAlis171 .NET)
(compiled Mar 27 2014,17:12:48)
Empirical absorption correction using spherical harmonics,
 implemented in SCALE3 ABSPACK scaling algorithm.
;
_exptl_crystal_colour 'clear light colourless'
_exptl_crystal_colour_lustre clear
_exptl_crystal_colour_modifier light
_exptl_crystal_colour_primary colourless
_exptl_crystal_density_diffrn 1.280
_exptl_crystal_density_method 'not measured'
_exptl_crystal_description block
_exptl_crystal_F_000 528
_exptl_crystal_size_max 0.35
_exptl_crystal_size_mid 0.33
_exptl_crystal_size_min 0.31
_refine_diff_density_max 0.202
_refine_diff_density_min -0.341
_refine_diff_density_rms 0.095
_refine_ls_extinction_method none
_refine_ls_goodness_of_fit_ref 1.067
_refine_ls_hydrogen_treatment constr
_refine_ls_matrix_type full
_refine_ls_number_parameters 173
_refine_ls_number_reflns 2339
_refine_ls_number_restraints 0
_refine_ls_restrained_S_all 1.067
_refine_ls_R_factor_all 0.0512
_refine_ls_R_factor_gt 0.0454
_refine_ls_shift/su_max 0.000
_refine_ls_shift/su_mean 0.000
_refine_ls_structure_factor_coef Fsqd
_refine_ls_weighting_details 'calc w=1/[\s^2^(Fo^2^)+(0.0654P)^2^+0.1970P] where P=(Fo^2^+2Fc^2^)/3'
_refine_ls_weighting_scheme calc
_refine_ls_wR_factor_gt 0.1120
_refine_ls_wR_factor_ref 0.1197
_reflns_number_gt 2042
_reflns_number_total 2339
_reflns_threshold_expression >2sigma(I)
_cod_data_source_file c5cc07411h2.cif
_cod_data_source_block wxx_1_2
_cod_database_code 7118086
_reflns_odcompleteness_completeness 97.59
_reflns_odcompleteness_iscentric 1
_reflns_odcompleteness_theta 66.97
_olex2_refinement_description
;
1. Fixed Uiso
 At 1.2 times of:
  All C(H) groups, All C(H,H) groups
 At 1.5 times of:
  All C(H,H,H) groups
2.a Secondary CH2 refined with riding coordinates:
 C9(H9a,H9b), C10(H10a,H10b), C11(H11a,H11b)
2.b Aromatic/amide H refined with riding coordinates:
 C2(H2), C3(H3), C4(H4), C5(H5), C8(H8), C13(H13), C14(H14), C15(H15)
2.c Idealised Me refined as rotating group:
 C18(H18a,H18b,H18c)
;
_olex2_date_sample_data_collection 2015-07-16
_olex2_submission_special_instructions 'No special instructions were received'

loop_
_space_group_symop_id
_space_group_symop_operation_xyz
1 'x, y, z'
2 '-x, y+1/2, -z+1/2'
3 '-x, -y, -z'
4 'x, -y-1/2, z-1/2'

loop_
_atom_site_label
_atom_site_type_symbol
_atom_site_fract_x
_atom_site_fract_y
_atom_site_fract_z
_atom_site_U_iso_or_equiv
_atom_site_adp_type
_atom_site_occupancy
_atom_site_calc_flag
_atom_site_disorder_assembly
_atom_site_disorder_group
_atom_site_refinement_flags_posn
N1 N 0.32338(18) 0.32994(6) 0.06021(17) 0.0384(3) Uani 1 d . . .
C1 C 0.1310(2) 0.32293(6) 0.03332(18) 0.0322(3) Uani 1 d . . .
C2 C -0.0083(2) 0.29316(6) -0.10670(19) 0.0385(3) Uani 1 d . . .
H2 H 0.0182 0.2749 -0.1957 0.046 Uiso 1 calc . . R
C3 C -0.1885(2) 0.29144(7) -0.10993(19) 0.0406(4) Uani 1 d . . .
H3 H -0.2834 0.2708 -0.2008 0.049 Uiso 1 calc . . R
C4 C -0.2292(2) 0.31999(7) 0.0200(2) 0.0388(4) Uani 1 d . . .
H4 H -0.3514 0.3190 0.0141 0.047 Uiso 1 calc . . R
C5 C -0.0877(2) 0.35032(6) 0.16001(19) 0.0342(3) Uani 1 d . . .
H5 H -0.1151 0.3699 0.2467 0.041 Uiso 1 calc . . R
C6 C 0.09268(19) 0.35061(6) 0.16704(17) 0.0287(3) Uani 1 d . . .
C7 C 0.27779(19) 0.37550(6) 0.30177(17) 0.0300(3) Uani 1 d . . .
C8 C 0.3995(2) 0.36180(6) 0.20181(19) 0.0360(3) Uani 1 d . . .
H8 H 0.5230 0.3757 0.2410 0.043 Uiso 1 calc . . R
C9 C 0.3587(2) 0.33205(7) 0.46461(19) 0.0379(3) Uani 1 d . . .
H9A H 0.3440 0.2900 0.4240 0.046 Uiso 1 calc . . R
H9B H 0.4923 0.3400 0.5281 0.046 Uiso 1 calc . . R
C10 C 0.2615(2) 0.34043(7) 0.5884(2) 0.0420(4) Uani 1 d . . .
H10A H 0.3105 0.3112 0.6845 0.050 Uiso 1 calc . . R
H10B H 0.1274 0.3332 0.5255 0.050 Uiso 1 calc . . R
C11 C 0.2947(2) 0.40502(7) 0.66173(18) 0.0425(4) Uani 1 d . . .
H11A H 0.2110 0.4127 0.7206 0.051 Uiso 1 calc . . R
H11B H 0.4230 0.4081 0.7497 0.051 Uiso 1 calc . . R
C12 C 0.26317(19) 0.45365(6) 0.52315(17) 0.0329(3) Uani 1 d . . .
C13 C 0.2326(2) 0.51332(7) 0.5658(2) 0.0402(4) Uani 1 d . . .
H13 H 0.2297 0.5212 0.6752 0.048 Uiso 1 calc . . R
C14 C 0.2066(2) 0.56062(7) 0.4489(2) 0.0413(4) Uani 1 d . . .
H14 H 0.1840 0.6000 0.4780 0.050 Uiso 1 calc . . R
C15 C 0.2141(2) 0.54921(6) 0.2884(2) 0.0387(4) Uani 1 d . . .
H15 H 0.1996 0.5815 0.2106 0.046 Uiso 1 calc . . R
C16 C 0.24293(19) 0.49064(6) 0.23999(18) 0.0331(3) Uani 1 d . . .
C17 C 0.26529(18) 0.44171(6) 0.35733(17) 0.0290(3) Uani 1 d . . .
C18 C 0.2489(3) 0.48271(8) 0.0615(2) 0.0453(4) Uani 1 d . . .
H18A H 0.3751 0.4731 0.0763 0.068 Uiso 1 calc . . GR
H18B H 0.2092 0.5199 -0.0049 0.068 Uiso 1 calc . . GR
H18C H 0.1661 0.4500 -0.0008 0.068 Uiso 1 calc . . GR

loop_
_atom_site_aniso_label
_atom_site_aniso_U_11
_atom_site_aniso_U_22
_atom_site_aniso_U_33
_atom_site_aniso_U_23
_atom_site_aniso_U_13
_atom_site_aniso_U_12
N1 0.0372(7) 0.0395(7) 0.0420(7) -0.0068(5) 0.0195(5) 0.0010(5)
C1 0.0352(7) 0.0269(6) 0.0340(7) -0.0022(5) 0.0133(6) 0.0015(5)
C2 0.0432(8) 0.0323(7) 0.0359(7) -0.0066(6) 0.0116(6) 0.0014(6)
C3 0.0382(8) 0.0332(7) 0.0396(8) -0.0031(6) 0.0044(6) -0.0028(6)
C4 0.0300(7) 0.0397(8) 0.0427(8) 0.0059(6) 0.0104(6) 0.0005(6)
C5 0.0352(7) 0.0338(7) 0.0349(7) 0.0022(6) 0.0156(6) 0.0024(6)
C6 0.0316(7) 0.0245(6) 0.0291(6) 0.0009(5) 0.0114(5) 0.0004(5)
C7 0.0292(7) 0.0309(7) 0.0293(6) -0.0021(5) 0.0113(5) -0.0013(5)
C8 0.0317(7) 0.0360(7) 0.0410(8) -0.0051(6) 0.0156(6) -0.0019(6)
C9 0.0388(8) 0.0330(7) 0.0365(8) 0.0039(6) 0.0096(6) 0.0028(6)
C10 0.0488(9) 0.0416(8) 0.0325(7) 0.0063(6) 0.0132(6) -0.0031(7)
C11 0.0505(9) 0.0473(9) 0.0286(7) -0.0013(6) 0.0148(6) -0.0049(7)
C12 0.0302(7) 0.0376(7) 0.0295(7) -0.0048(5) 0.0107(5) -0.0036(5)
C13 0.0417(8) 0.0434(8) 0.0363(7) -0.0126(6) 0.0165(6) -0.0047(6)
C14 0.0385(8) 0.0324(7) 0.0492(9) -0.0114(6) 0.0137(7) -0.0010(6)
C15 0.0379(8) 0.0305(7) 0.0428(8) 0.0014(6) 0.0114(6) -0.0015(6)
C16 0.0316(7) 0.0335(7) 0.0315(7) -0.0009(5) 0.0099(5) -0.0027(5)
C17 0.0257(6) 0.0303(7) 0.0289(6) -0.0036(5) 0.0089(5) -0.0023(5)
C18 0.0598(10) 0.0406(8) 0.0370(8) 0.0047(6) 0.0212(7) 0.0013(7)

loop_
_atom_type_symbol
_atom_type_description
_atom_type_scat_dispersion_real
_atom_type_scat_dispersion_imag
_atom_type_scat_source
C C 0.0181 0.0091 'International Tables Vol C Tables 4.2.6.8 and 6.1.1.4'
H H 0.0000 0.0000 'International Tables Vol C Tables 4.2.6.8 and 6.1.1.4'
N N 0.0311 0.0180 'International Tables Vol C Tables 4.2.6.8 and 6.1.1.4'

loop_
_geom_angle_atom_site_label_1
_geom_angle_atom_site_label_2
_geom_angle_atom_site_label_3
_geom_angle
_geom_angle_site_symmetry_1
_geom_angle_site_symmetry_3
C8 N1 C1 105.57(12) . .
C2 C1 N1 126.51(13) . .
C2 C1 C6 121.49(14) . .
C6 C1 N1 111.99(12) . .
C1 C2 H2 121.0 . .
C1 C2 C3 117.94(14) . .
C3 C2 H2 121.0 . .
C2 C3 H3 119.5 . .
C4 C3 C2 121.06(13) . .
C4 C3 H3 119.5 . .
C3 C4 H4 119.7 . .
C3 C4 C5 120.51(14) . .
C5 C4 H4 119.7 . .
C4 C5 H5 120.6 . .
C6 C5 C4 118.75(13) . .
C6 C5 H5 120.6 . .
C1 C6 C7 107.22(12) . .
C5 C6 C1 120.20(12) . .
C5 C6 C7 132.56(12) . .
C6 C7 C9 110.34(11) . .
C6 C7 C17 113.73(11) . .
C8 C7 C6 98.16(10) . .
C8 C7 C9 103.21(11) . .
C8 C7 C17 118.61(11) . .
C17 C7 C9 111.63(11) . .
N1 C8 C7 116.50(13) . .
N1 C8 H8 121.7 . .
C7 C8 H8 121.7 . .
C7 C9 H9A 109.2 . .
C7 C9 H9B 109.2 . .
H9A C9 H9B 107.9 . .
C10 C9 C7 112.02(12) . .
C10 C9 H9A 109.2 . .
C10 C9 H9B 109.2 . .
C9 C10 H10A 109.8 . .
C9 C10 H10B 109.8 . .
C9 C10 C11 109.51(13) . .
H10A C10 H10B 108.2 . .
C11 C10 H10A 109.8 . .
C11 C10 H10B 109.8 . .
C10 C11 H11A 108.8 . .
C10 C11 H11B 108.8 . .
H11A C11 H11B 107.7 . .
C12 C11 C10 113.73(12) . .
C12 C11 H11A 108.8 . .
C12 C11 H11B 108.8 . .
C13 C12 C11 117.28(13) . .
C13 C12 C17 119.39(13) . .
C17 C12 C11 123.32(13) . .
C12 C13 H13 119.4 . .
C14 C13 C12 121.15(14) . .
C14 C13 H13 119.4 . .
C13 C14 H14 120.3 . .
C13 C14 C15 119.44(13) . .
C15 C14 H14 120.3 . .
C14 C15 H15 119.3 . .
C14 C15 C16 121.38(14) . .
C16 C15 H15 119.3 . .
C15 C16 C17 119.50(13) . .
C15 C16 C18 117.49(13) . .
C17 C16 C18 123.01(13) . .
C12 C17 C7 119.71(12) . .
C12 C17 C16 119.08(12) . .
C16 C17 C7 121.06(11) . .
C16 C18 H18A 109.5 . .
C16 C18 H18B 109.5 . .
C16 C18 H18C 109.5 . .
H18A C18 H18B 109.5 . .
H18A C18 H18C 109.5 . .
H18B C18 H18C 109.5 . .

loop_
_geom_bond_atom_site_label_1
_geom_bond_atom_site_label_2
_geom_bond_distance
_geom_bond_site_symmetry_2
N1 C1 1.4259(18) .
N1 C8 1.2834(18) .
C1 C2 1.387(2) .
C1 C6 1.3940(19) .
C2 H2 0.9300 .
C2 C3 1.388(2) .
C3 H3 0.9300 .
C3 C4 1.384(2) .
C4 H4 0.9300 .
C4 C5 1.400(2) .
C5 H5 0.9300 .
C5 C6 1.3775(19) .
C6 C7 1.5196(18) .
C7 C8 1.5152(19) .
C7 C9 1.5582(19) .
C7 C17 1.5335(18) .
C8 H8 0.9300 .
C9 H9A 0.9700 .
C9 H9B 0.9700 .
C9 C10 1.508(2) .
C10 H10A 0.9700 .
C10 H10B 0.9700 .
C10 C11 1.517(2) .
C11 H11A 0.9700 .
C11 H11B 0.9700 .
C11 C12 1.509(2) .
C12 C13 1.396(2) .
C12 C17 1.4026(19) .
C13 H13 0.9300 .
C13 C14 1.374(2) .
C14 H14 0.9300 .
C14 C15 1.375(2) .
C15 H15 0.9300 .
C15 C16 1.386(2) .
C16 C17 1.4071(19) .
C16 C18 1.505(2) .
C18 H18A 0.9600 .
C18 H18B 0.9600 .
C18 H18C 0.9600 .

loop_
_geom_torsion_atom_site_label_1
_geom_torsion_atom_site_label_2
_geom_torsion_atom_site_label_3
_geom_torsion_atom_site_label_4
_geom_torsion
_geom_torsion_site_symmetry_1
_geom_torsion_site_symmetry_2
_geom_torsion_site_symmetry_3
_geom_torsion_site_symmetry_4
N1 C1 C2 C3 -179.69(13) . . . .
N1 C1 C6 C5 177.77(12) . . . .
N1 C1 C6 C7 -3.41(15) . . . .
C1 N1 C8 C7 6.08(16) . . . .
C1 C2 C3 C4 1.8(2) . . . .
C1 C6 C7 C8 5.99(13) . . . .
C1 C6 C7 C9 -101.43(13) . . . .
C1 C6 C7 C17 132.25(12) . . . .
C2 C1 C6 C5 -1.8(2) . . . .
C2 C1 C6 C7 177.07(12) . . . .
C2 C3 C4 C5 -1.3(2) . . . .
C3 C4 C5 C6 -0.7(2) . . . .
C4 C5 C6 C1 2.2(2) . . . .
C4 C5 C6 C7 -176.29(13) . . . .
C5 C6 C7 C8 -175.39(14) . . . .
C5 C6 C7 C9 77.19(18) . . . .
C5 C6 C7 C17 -49.13(19) . . . .
C6 C1 C2 C3 -0.2(2) . . . .
C6 C7 C8 N1 -7.74(16) . . . .
C6 C7 C9 C10 -78.53(15) . . . .
C6 C7 C17 C12 104.84(14) . . . .
C6 C7 C17 C16 -70.78(16) . . . .
C7 C9 C10 C11 -62.55(16) . . . .
C8 N1 C1 C2 178.03(14) . . . .
C8 N1 C1 C6 -1.46(16) . . . .
C8 C7 C9 C10 177.43(12) . . . .
C8 C7 C17 C12 -140.55(13) . . . .
C8 C7 C17 C16 43.83(17) . . . .
C9 C7 C8 N1 105.48(14) . . . .
C9 C7 C17 C12 -20.80(17) . . . .
C9 C7 C17 C16 163.58(12) . . . .
C9 C10 C11 C12 46.65(18) . . . .
C10 C11 C12 C13 160.55(14) . . . .
C10 C11 C12 C17 -20.1(2) . . . .
C11 C12 C13 C14 178.63(14) . . . .
C11 C12 C17 C7 7.2(2) . . . .
C11 C12 C17 C16 -177.14(13) . . . .
C12 C13 C14 C15 -1.2(2) . . . .
C13 C12 C17 C7 -173.54(12) . . . .
C13 C12 C17 C16 2.2(2) . . . .
C13 C14 C15 C16 1.6(2) . . . .
C14 C15 C16 C17 -0.1(2) . . . .
C14 C15 C16 C18 179.95(14) . . . .
C15 C16 C17 C7 173.88(12) . . . .
C15 C16 C17 C12 -1.8(2) . . . .
C17 C7 C8 N1 -130.51(14) . . . .
C17 C7 C9 C10 48.96(16) . . . .
C17 C12 C13 C14 -0.7(2) . . . .
C18 C16 C17 C7 -6.2(2) . . . .
C18 C16 C17 C12 178.17(13) . . . .
